data_7241873
loop_
_publ_author_name
'Kornyakov, Ilya V.'
'Tyumentseva, Olga S.'
'Krivovichev, Sergey V.'
'Tananaev, Ivan G.'
'Gurzhiy, Vladislav V.'

_publ_section_title
;
 Crystal chemistry of the M2+[(UO2)(T6+O4)2(H2O)](H2O)4 (M2+ = Mg, Mn, Fe,
 Co, Ni and Zn; T6+ = S, Se) compounds: the interplay between chemical
 composition, pH and structural architecture
;
_journal_issue 5
_journal_name_full CrystEngComm
_journal_page_first 1140
_journal_page_last 1148
_journal_paper_doi 10.1039/D0CE01587C
_journal_volume 23
_journal_year 2021
_chemical_formula_moiety 'H10 Ni O15 S0.43 Se1.57 U'
_chemical_formula_sum 'H10 Ni O15 S0.43 Se1.57 U'
_chemical_formula_weight 684.57
_space_group_crystal_system monoclinic
_space_group_IT_number 14
_space_group_name_Hall '-P 2ybc'
_space_group_name_H-M_alt 'P 1 21/c 1'
_atom_sites_solution_hydrogens difmap
_atom_sites_solution_primary dual
_audit_creation_date 2020-10-05
_audit_creation_method
;
Olex2 1.2
(compiled 2018.05.29 svn.r3508 for OlexSys, GUI svn.r5506)
;
_audit_update_record
;
2020-10-17 deposited with the CCDC.	2020-12-08 downloaded from the CCDC.
;
_cell_angle_alpha 90
_cell_angle_beta 93.103(2)
_cell_angle_gamma 90
_cell_formula_units_Z 4
_cell_length_a 8.3752(2)
_cell_length_b 11.5330(3)
_cell_length_c 13.0328(3)
_cell_measurement_reflns_used 10517
_cell_measurement_temperature 100(2)
_cell_measurement_theta_max 36.1650
_cell_measurement_theta_min 2.3490
_cell_volume 1257.01(5)
_computing_cell_refinement 'CrysAlisPro 1.171.40.53 (Rigaku OD, 2019)'
_computing_data_collection 'CrysAlisPro 1.171.40.53 (Rigaku OD, 2019)'
_computing_data_reduction 'CrysAlisPro 1.171.40.53 (Rigaku OD, 2019)'
_computing_molecular_graphics 'Olex2 (Dolomanov et al., 2009)'
_computing_publication_material 'Olex2 (Dolomanov et al., 2009)'
_computing_structure_refinement 'ShelXL (Sheldrick, 2015)'
_computing_structure_solution 'ShelXT (Sheldrick, 2015)'
_diffrn_ambient_temperature 100(2)
_diffrn_detector 'CCD plate'
_diffrn_measured_fraction_theta_full 1.000
_diffrn_measured_fraction_theta_max 1.000
_diffrn_measurement_details
;
List of Runs (angles in degrees, time in seconds):

  # Type    Start    End  Width  t~exp~   \w     \q     \k     \f   Frames
#--------------------------------------------------------------------------
  1  \f   -360.00   9.50   0.50  125.04 -98.65 -34.00 -40.00    --   739
  2  \w    -90.34 -28.84   0.50  125.00    --  -34.00 133.99 116.00  123
  3  \f    117.27 255.77   0.50  125.08-112.09 -34.00 -51.99    --   277
;
_diffrn_measurement_device 'abstract diffractometer'
_diffrn_measurement_device_type 'Bruker APEX-II CCD'
_diffrn_measurement_method '\w and \f scans'
_diffrn_orient_matrix_type 'CrysAlisPro convention (1999,Acta A55,543-557)'
_diffrn_orient_matrix_UB_11 -0.0747669000
_diffrn_orient_matrix_UB_12 0.0283672000
_diffrn_orient_matrix_UB_13 -0.0077166000
_diffrn_orient_matrix_UB_21 -0.0003665000
_diffrn_orient_matrix_UB_22 -0.0127846000
_diffrn_orient_matrix_UB_23 -0.0532202000
_diffrn_orient_matrix_UB_31 -0.0400817000
_diffrn_orient_matrix_UB_32 -0.0530818000
_diffrn_orient_matrix_UB_33 0.0086480000
_diffrn_radiation_monochromator graphite
_diffrn_radiation_probe x-ray
_diffrn_radiation_type MoK\a
_diffrn_radiation_wavelength 0.71073
_diffrn_reflns_av_R_equivalents 0.0497
_diffrn_reflns_av_unetI/netI 0.0368
_diffrn_reflns_Laue_measured_fraction_full 1.000
_diffrn_reflns_Laue_measured_fraction_max 1.000
_diffrn_reflns_limit_h_max 10
_diffrn_reflns_limit_h_min -10
_diffrn_reflns_limit_k_max 14
_diffrn_reflns_limit_k_min -14
_diffrn_reflns_limit_l_max 16
_diffrn_reflns_limit_l_min -16
_diffrn_reflns_number 12242
_diffrn_reflns_point_group_measured_fraction_full 1.000
_diffrn_reflns_point_group_measured_fraction_max 1.000
_diffrn_reflns_theta_full 25.242
_diffrn_reflns_theta_max 27.500
_diffrn_reflns_theta_min 2.360
_diffrn_source 'fine-focus sealed X-ray tube'
_diffrn_source_type 'Enhance (Mo) X-ray Source'
_exptl_absorpt_coefficient_mu 19.060
_exptl_absorpt_correction_T_max 1.00000
_exptl_absorpt_correction_T_min 0.77521
_exptl_absorpt_correction_type multi-scan
_exptl_absorpt_process_details
;
CrysAlisPro 1.171.40.53 (Rigaku Oxford Diffraction, 2019)
Empirical absorption correction using spherical harmonics,
 implemented in SCALE3 ABSPACK scaling algorithm.
;
_exptl_crystal_colour 'clear yellowish green'
_exptl_crystal_colour_lustre clear
_exptl_crystal_colour_modifier yellowish
_exptl_crystal_colour_primary green
_exptl_crystal_density_diffrn 3.617
_exptl_crystal_description plate
_exptl_crystal_F_000 1241
_exptl_crystal_size_max 0.32
_exptl_crystal_size_mid 0.22
_exptl_crystal_size_min 0.1
_refine_diff_density_max 1.078
_refine_diff_density_min -0.988
_refine_diff_density_rms 0.219
_refine_ls_extinction_method none
_refine_ls_goodness_of_fit_ref 1.041
_refine_ls_hydrogen_treatment refxyz
_refine_ls_matrix_type full
_refine_ls_number_parameters 204
_refine_ls_number_reflns 2882
_refine_ls_number_restraints 19
_refine_ls_restrained_S_all 1.040
_refine_ls_R_factor_all 0.0389
_refine_ls_R_factor_gt 0.0256
_refine_ls_shift/su_max 0.001
_refine_ls_shift/su_mean 0.000
_refine_ls_structure_factor_coef Fsqd
_refine_ls_weighting_details 'w=1/[\s^2^(Fo^2^)+(0.0192P)^2^+3.0687P] where P=(Fo^2^+2Fc^2^)/3'
_refine_ls_weighting_scheme calc
_refine_ls_wR_factor_gt 0.0477
_refine_ls_wR_factor_ref 0.0510
_reflns_Friedel_coverage 0.000
_reflns_number_gt 2380
_reflns_number_total 2882
_reflns_threshold_expression 'I > 2\s(I)'
_cod_data_source_file d0ce01587c1.cif
_cod_data_source_block Compound_9
_cod_depositor_comments 'Adding full bibliography for 7241870--7241883.cif.'
_cod_database_code 7241873
_shelxl_version_number 2014/6
_chemical_oxdiff_formula 'Ni4  O60  S1  Se7  U4  H1  '
_shelx_space_group_comment
;
The symmetry employed for this shelxl refinement is uniquely defined
by the following loop, which should always be used as a source of
symmetry information in preference to the above space-group names.
They are only intended as comments.
;
_shelx_estimated_absorpt_t_max 0.252
_shelx_estimated_absorpt_t_min 0.064
_reflns_odcompleteness_completeness 95.78
_reflns_odcompleteness_iscentric 1
_reflns_odcompleteness_theta 36.16
_olex2_refinement_description
;
1. Fixed Uiso
 At 1.5 times of:
  All O(H,H) groups
2. Shared sites
{S2, Se2}
{S1, Se1}
3. Restrained distances
 H10A-H10B
 1.5 with sigma of 0.02
 O10-H10A
 0.98 with sigma of 0.02
 O10-H10B
 0.98 with sigma of 0.02
 O12-H12A
 0.98 with sigma of 0.02
 O12-H12B
 0.98 with sigma of 0.02
 H12B-H12A
 1.5 with sigma of 0.02
 H14B-O14
 0.98 with sigma of 0.02
 O14-H14A
 0.98 with sigma of 0.02
 H14A-H14B
 1.5 with sigma of 0.02
 O13_$1-H13A_$1
 0.98 with sigma of 0.02
 O13_$1-H13B_$1
 0.98 with sigma of 0.02
 H13A_$1-H13B_$1
 1.5 with sigma of 0.02
 H13A_$1-O5_$3
 1.9 with sigma of 0.02
 H13B_$1-O9_$2
 2.3 with sigma of 0.02
 O15-H15B
 0.98 with sigma of 0.02
 O15-H15A
 0.98 with sigma of 0.02
 H15B-H15A
 1.5 with sigma of 0.02
 H15B-O2_$4
 2.1 with sigma of 0.02
 H15A-O11
 1.86 with sigma of 0.02
4. Uiso/Uaniso restraints and constraints
Uanis(S2) = Uanis(Se2)
Uanis(S1) = Uanis(Se1)
5. Others
 Sof(Se2)=1-FVAR(1)
 Sof(S2)=FVAR(1)
 Sof(Se1)=1-FVAR(2)
 Sof(S1)=FVAR(2)
;
_olex2_submission_special_instructions 'No special instructions were received'
_oxdiff_exptl_absorpt_empirical_details
;
Empirical correction (ABSPACK) includes:
- Absorption correction using spherical harmonics
- Frame scaling
- Detector area scaling
;
_oxdiff_exptl_absorpt_empirical_full_max 1.939
_oxdiff_exptl_absorpt_empirical_full_min 0.769

loop_
_space_group_symop_operation_xyz
'x, y, z'
'-x, y+1/2, -z+1/2'
'-x, -y, -z'
'x, -y-1/2, z-1/2'

loop_
_atom_site_label
_atom_site_type_symbol
_atom_site_fract_x
_atom_site_fract_y
_atom_site_fract_z
_atom_site_U_iso_or_equiv
_atom_site_adp_type
_atom_site_occupancy
_atom_site_site_symmetry_order
_atom_site_calc_flag
_atom_site_refinement_flags_posn
_atom_site_refinement_flags_adp
_atom_site_refinement_flags_occupancy
_atom_site_disorder_assembly
_atom_site_disorder_group
U1 U 0.62001(2) 0.40756(2) 0.75252(2) 0.00615(6) Uani 1 1 d . . . . .
Se1 Se 0.26259(6) 0.59840(6) 0.77180(4) 0.0065(2) Uani 0.873(5) 1 d . . P A 4
Se2 Se 0.75651(7) 0.72161(6) 0.75440(5) 0.0062(2) Uani 0.697(5) 1 d . . P B 2
Ni1 Ni 0.83692(9) 0.72768(7) 0.50576(5) 0.01087(16) Uani 1 1 d . . . . .
S1 S 0.26259(6) 0.59840(6) 0.77180(4) 0.0065(2) Uani 0.127(5) 1 d . . P A 3
S2 S 0.75651(7) 0.72161(6) 0.75440(5) 0.0062(2) Uani 0.303(5) 1 d . . P B 1
O1 O 0.6902(5) 0.3735(3) 0.8796(3) 0.0108(9) Uani 1 1 d . . . . .
O2 O 0.5510(5) 0.4424(3) 0.6256(3) 0.0108(8) Uani 1 1 d D . . . .
O3 O 0.4150(5) 0.5209(4) 0.8135(3) 0.0115(9) Uani 1 1 d . . . . .
O4 O 0.1065(5) 0.5465(4) 0.8235(3) 0.0155(9) Uani 1 1 d . . . . .
O5 O 0.2461(5) 0.5993(4) 0.6483(3) 0.0148(9) Uani 1 1 d D . . . .
O6 O 0.7338(4) 0.5913(4) 0.7919(3) 0.0127(8) Uani 1 1 d . . . . .
O7 O 0.8298(5) 0.7959(4) 0.8470(3) 0.0139(9) Uani 1 1 d . . . . .
O8 O 0.8722(5) 0.7284(4) 0.6633(3) 0.0133(9) Uani 1 1 d . . . . .
O9 O 0.2900(5) 0.7303(3) 0.8154(3) 0.0118(8) Uani 1 1 d D . . . .
O10 O 0.8966(5) 0.4299(4) 0.6963(3) 0.0117(9) Uani 1 1 d D . . . .
H10A H 0.961(6) 0.364(3) 0.681(4) 0.018 Uiso 1 1 d DR . . . .
H10B H 0.966(6) 0.473(4) 0.744(4) 0.018 Uiso 1 1 d DR . . . .
O11 O 0.5829(5) 0.7704(4) 0.7157(3) 0.0141(9) Uani 1 1 d D . . . .
O12 O 0.8245(6) 0.5537(4) 0.5079(3) 0.0215(10) Uani 1 1 d D . . . .
H12A H 0.867(8) 0.502(4) 0.561(3) 0.032 Uiso 1 1 d DR . . . .
H12B H 0.809(9) 0.504(4) 0.449(3) 0.032 Uiso 1 1 d DR . . . .
O13 O 1.0799(5) 0.7201(4) 0.4978(3) 0.0146(9) Uani 1 1 d D . . . .
H13A H 1.137(6) 0.710(3) 0.561(2) 0.022 Uiso 1 1 d DR . . . .
H13B H 1.138(5) 0.772(3) 0.458(3) 0.022 Uiso 1 1 d DR . . . .
O14 O 0.8537(5) 0.9033(4) 0.5048(3) 0.0171(9) Uani 1 1 d D . . . .
H14A H 0.801(7) 0.949(5) 0.451(3) 0.026 Uiso 1 1 d DR . . . .
H14B H 0.844(8) 0.952(4) 0.564(3) 0.026 Uiso 1 1 d DR . . . .
O15 O 0.5922(5) 0.7369(4) 0.5008(3) 0.0194(10) Uani 1 1 d D . . . .
H15A H 0.564(7) 0.758(4) 0.5713(14) 0.029 Uiso 1 1 d DR . . . .
H15B H 0.537(8) 0.664(3) 0.494(2) 0.029 Uiso 1 1 d DR . . . .

loop_
_atom_site_aniso_label
_atom_site_aniso_U_11
_atom_site_aniso_U_22
_atom_site_aniso_U_33
_atom_site_aniso_U_23
_atom_site_aniso_U_13
_atom_site_aniso_U_12
U1 0.00688(9) 0.00498(11) 0.00650(9) -0.00021(8) -0.00057(6) -0.00042(9)
Se1 0.0060(3) 0.0046(4) 0.0088(3) 0.0003(2) -0.00002(19) 0.0015(2)
Se2 0.0072(3) 0.0049(4) 0.0065(3) -0.0004(2) -0.0003(2) -0.0023(3)
Ni1 0.0129(3) 0.0099(4) 0.0097(3) -0.0022(3) -0.0005(3) -0.0005(3)
S1 0.0060(3) 0.0046(4) 0.0088(3) 0.0003(2) -0.00002(19) 0.0015(2)
S2 0.0072(3) 0.0049(4) 0.0065(3) -0.0004(2) -0.0003(2) -0.0023(3)
O1 0.015(2) 0.007(2) 0.0104(19) 0.0016(15) -0.0024(15) 0.0008(16)
O2 0.0141(19) 0.009(2) 0.0095(19) -0.0003(15) -0.0010(15) 0.0003(17)
O3 0.014(2) 0.010(2) 0.0115(19) 0.0008(16) 0.0007(16) 0.0026(17)
O4 0.0095(19) 0.017(2) 0.020(2) 0.0070(18) 0.0032(16) -0.0013(18)
O5 0.017(2) 0.013(2) 0.0134(19) 0.0001(18) -0.0045(16) 0.0008(19)
O6 0.0101(18) 0.008(2) 0.020(2) -0.0039(18) -0.0007(15) -0.0014(18)
O7 0.019(2) 0.017(2) 0.0062(18) 0.0020(16) 0.0018(15) -0.0040(18)
O8 0.016(2) 0.018(2) 0.0062(18) 0.0015(17) -0.0021(15) -0.0013(19)
O9 0.019(2) 0.002(2) 0.015(2) -0.0006(16) 0.0014(16) -0.0016(17)
O10 0.0108(19) 0.006(2) 0.018(2) -0.0047(16) 0.0032(16) 0.0005(16)
O11 0.010(2) 0.012(2) 0.020(2) -0.0005(18) -0.0025(16) 0.0037(18)
O12 0.043(3) 0.011(2) 0.010(2) 0.0011(17) -0.0006(19) -0.009(2)
O13 0.0111(19) 0.023(3) 0.0095(19) 0.0011(18) 0.0011(15) -0.0033(19)
O14 0.034(3) 0.007(2) 0.0105(19) -0.0010(17) -0.0047(18) 0.000(2)
O15 0.016(2) 0.032(3) 0.0100(19) -0.0081(19) -0.0021(16) 0.000(2)

loop_
_atom_type_symbol
_atom_type_description
_atom_type_scat_dispersion_real
_atom_type_scat_dispersion_imag
_atom_type_scat_source
H H 0.0000 0.0000 'International Tables Vol C Tables 4.2.6.8 and 6.1.1.4'
Ni Ni 0.3393 1.1124 'International Tables Vol C Tables 4.2.6.8 and 6.1.1.4'
O O 0.0106 0.0060 'International Tables Vol C Tables 4.2.6.8 and 6.1.1.4'
S S 0.1246 0.1234 'International Tables Vol C Tables 4.2.6.8 and 6.1.1.4'
Se Se -0.0929 2.2259 'International Tables Vol C Tables 4.2.6.8 and 6.1.1.4'
U U -9.6767 9.6646 'International Tables Vol C Tables 4.2.6.8 and 6.1.1.4'

loop_
_geom_angle_atom_site_label_1
_geom_angle_atom_site_label_2
_geom_angle_atom_site_label_3
_geom_angle
_geom_angle_site_symmetry_1
_geom_angle_site_symmetry_3
_geom_angle_publ_flag
O1 U1 O3 91.08(16) . . ?
O1 U1 O6 83.49(16) . . ?
O1 U1 O9 93.55(16) . 2_646 ?
O1 U1 O10 91.79(16) . . ?
O1 U1 O11 83.88(16) . 2_646 ?
O2 U1 O1 179.57(19) . . ?
O2 U1 O3 88.99(16) . . ?
O2 U1 O6 96.12(16) . . ?
O2 U1 O9 86.61(16) . 2_646 ?
O2 U1 O10 87.89(16) . . ?
O2 U1 O11 96.55(16) . 2_646 ?
O3 U1 O6 73.72(14) . . ?
O3 U1 O9 150.08(14) . 2_646 ?
O3 U1 O10 139.42(14) . . ?
O3 U1 O11 76.50(15) . 2_646 ?
O6 U1 O10 66.43(13) . . ?
O6 U1 O11 147.30(14) . 2_646 ?
O9 U1 O6 136.18(14) 2_646 . ?
O9 U1 O10 69.99(14) 2_646 . ?
O9 U1 O11 74.64(14) 2_646 2_646 ?
O11 U1 O10 144.02(14) 2_646 . ?
O3 Se1 O9 107.6(2) . . ?
O4 Se1 O3 107.1(2) . . ?
O4 Se1 O9 107.5(2) . . ?
O5 Se1 O3 111.2(2) . . ?
O5 Se1 O4 113.1(2) . . ?
O5 Se1 O9 110.2(2) . . ?
O6 Se2 O11 107.7(2) . . ?
O7 Se2 O6 109.0(2) . . ?
O7 Se2 O11 110.9(2) . . ?
O8 Se2 O6 111.5(2) . . ?
O8 Se2 O7 108.7(2) . . ?
O8 Se2 O11 109.1(2) . . ?
O8 Ni1 O7 170.21(17) . 4_575 ?
O12 Ni1 O7 83.38(17) . 4_575 ?
O12 Ni1 O8 89.71(17) . . ?
O12 Ni1 O13 90.6(2) . . ?
O12 Ni1 O14 178.9(2) . . ?
O12 Ni1 O15 90.0(2) . . ?
O13 Ni1 O7 85.38(16) . 4_575 ?
O13 Ni1 O8 87.78(16) . . ?
O13 Ni1 O15 175.25(16) . . ?
O14 Ni1 O7 97.02(16) . 4_575 ?
O14 Ni1 O8 89.77(16) . . ?
O14 Ni1 O13 88.45(18) . . ?
O14 Ni1 O15 91.00(19) . . ?
O15 Ni1 O7 90.01(16) . 4_575 ?
O15 Ni1 O8 96.94(16) . . ?
O3 S1 O9 107.6(2) . . ?
O4 S1 O3 107.1(2) . . ?
O4 S1 O9 107.5(2) . . ?
O5 S1 O3 111.2(2) . . ?
O5 S1 O4 113.1(2) . . ?
O5 S1 O9 110.2(2) . . ?
O6 S2 O11 107.7(2) . . ?
O7 S2 O6 109.0(2) . . ?
O7 S2 O11 110.9(2) . . ?
O8 S2 O6 111.5(2) . . ?
O8 S2 O7 108.7(2) . . ?
O8 S2 O11 109.1(2) . . ?
Se1 O3 U1 140.6(2) . . ?
S1 O3 U1 140.6(2) . . ?
Se2 O6 U1 146.1(2) . . ?
S2 O6 U1 146.1(2) . . ?
Se2 O7 Ni1 132.7(2) . 4_576 ?
S2 O7 Ni1 132.7(2) . 4_576 ?
Se2 O8 Ni1 133.7(2) . . ?
S2 O8 Ni1 133.7(2) . . ?
Se1 O9 U1 135.6(2) . 2_656 ?
S1 O9 U1 135.6(2) . 2_656 ?
Se2 O11 U1 144.9(2) . 2_656 ?
S2 O11 U1 144.9(2) . 2_656 ?

loop_
_geom_bond_atom_site_label_1
_geom_bond_atom_site_label_2
_geom_bond_distance
_geom_bond_site_symmetry_2
_geom_bond_publ_flag
U1 O1 1.771(4) . ?
U1 O2 1.769(4) . ?
U1 O3 2.332(4) . ?
U1 O6 2.369(4) . ?
U1 O9 2.367(4) 2_646 ?
U1 O10 2.480(4) . ?
U1 O11 2.374(4) 2_646 ?
Se1 O3 1.628(4) . ?
Se1 O4 1.617(4) . ?
Se1 O5 1.608(4) . ?
Se1 O9 1.636(4) . ?
Se2 O6 1.595(4) . ?
Se2 O7 1.577(4) . ?
Se2 O8 1.575(4) . ?
Se2 O11 1.615(4) . ?
Ni1 O7 2.084(4) 4_575 ?
Ni1 O8 2.058(4) . ?
Ni1 O12 2.009(4) . ?
Ni1 O13 2.045(4) . ?
Ni1 O14 2.030(4) . ?
Ni1 O15 2.050(4) . ?
S1 O3 1.628(4) . ?
S1 O4 1.617(4) . ?
S1 O5 1.608(4) . ?
S1 O9 1.636(4) . ?
S2 O6 1.595(4) . ?
S2 O7 1.577(4) . ?
S2 O8 1.575(4) . ?
S2 O11 1.615(4) . ?
O7 Ni1 2.084(4) 4_576 ?
O9 U1 2.367(4) 2_656 ?
O11 U1 2.374(4) 2_656 ?
